data_4060602
_journal_name_full Organometallics
_journal_paper_doi 10.1021/om050719l
_journal_year 2006
_chemical_absolute_configuration ad
_chemical_formula_moiety 'C16 H7 N O9 S Os3'
_chemical_formula_sum 'C16 H7 N O9 Os3 S'
_chemical_formula_weight 959.89
_space_group_IT_number 4
_symmetry_cell_setting monoclinic
_symmetry_space_group_name_Hall 'P 2yb'
_symmetry_space_group_name_H-M 'P 1 21 1'
_cell_angle_alpha 90.00
_cell_angle_beta 91.650(2)
_cell_angle_gamma 90.00
_cell_formula_units_Z 4
_cell_length_a 8.8775(8)
_cell_length_b 15.4784(15)
_cell_length_c 14.9072(14)
_cell_measurement_temperature 100(2)
_cell_volume 2047.5(3)
_diffrn_ambient_temperature 100(2)
_exptl_crystal_density_diffrn 3.114
_cod_depositor_comments
;
The following automatic conversions were performed:
'_symmetry_cell_setting' value 'Monoclinic' changed to 'monoclinic'
according to '/home/saulius/struct/CIF-dictionaries/cif_core.dic'
dictionary named 'cif_core.dic' version 2.4.1 from 2010-06-29.

Automatic conversion script
Id: cif_fix_enum 1527 2010-12-29 10:47:43Z saulius 
;
_cod_original_sg_symbol_H-M 'P 21'
_cod_database_code 4060602

loop_
_symmetry_equiv_pos_as_xyz
'x, y, z'
'-x, y+1/2, -z'

loop_
_atom_site_label
_atom_site_type_symbol
_atom_site_fract_x
_atom_site_fract_y
_atom_site_fract_z
_atom_site_U_iso_or_equiv
_atom_site_adp_type
_atom_site_occupancy
_atom_site_symmetry_multiplicity
_atom_site_calc_flag
_atom_site_refinement_flags
_atom_site_disorder_assembly
_atom_site_disorder_group
C2 C -0.892(2) -0.5862(11) -0.2374(12) 0.012(4) Uiso 1 1 d . . .
H2A H -0.9773 -0.5483 -0.2552 0.014 Uiso 1 1 calc R . .
H2B H -0.9320 -0.6416 -0.2150 0.014 Uiso 1 1 calc R . .
C3 C -0.586(3) -0.4571(16) -0.3563(18) 0.030(5) Uiso 1 1 d . . .
H3 H -0.5753 -0.4701 -0.4181 0.036 Uiso 1 1 calc R . .
C4 C -0.511(2) -0.3859(14) -0.3169(15) 0.021(5) Uiso 1 1 d . . .
H4 H -0.4524 -0.3484 -0.3526 0.025 Uiso 1 1 calc R . .
C5 C -0.522(2) -0.3710(14) -0.2269(15) 0.021(4) Uiso 1 1 d . . .
H5 H -0.4670 -0.3241 -0.2011 0.025 Uiso 1 1 calc R . .
C6 C -0.614(2) -0.4228(15) -0.1688(14) 0.019(4) Uiso 1 1 d . . .
C7 C -0.696(2) -0.4841(14) -0.2149(14) 0.020(4) Uiso 1 1 d . . .
C8 C -0.674(3) -0.5069(15) -0.3038(16) 0.025(5) Uiso 1 1 d . . .
C9 C -1.097(3) -0.5396(16) -0.0816(16) 0.027(5) Uiso 1 1 d . . .
C10 C -0.968(2) -0.4409(13) 0.0531(14) 0.017(4) Uiso 1 1 d . . .
C11 C -0.969(2) -0.3765(13) -0.1151(14) 0.016(4) Uiso 1 1 d . . .
C12 C -0.692(2) -0.3073(14) -0.0204(15) 0.020(4) Uiso 1 1 d . . .
C13 C -0.626(2) -0.4423(12) 0.1021(13) 0.014(4) Uiso 1 1 d . . .
C14 C -0.404(2) -0.3921(12) -0.0240(13) 0.013(4) Uiso 1 1 d . . .
C15 C -0.832(3) -0.7026(14) -0.0634(16) 0.023(5) Uiso 1 1 d . . .
C16 C -0.606(2) -0.6525(14) 0.0508(16) 0.022(5) Uiso 1 1 d . . .
C17 C -0.540(2) -0.6632(13) -0.1267(14) 0.015(4) Uiso 1 1 d . . .
N1 N -0.7936(18) -0.5432(11) -0.1659(10) 0.014(3) Uiso 1 1 d . . .
O1 O -1.2140(19) -0.5701(10) -0.0935(11) 0.029(4) Uiso 1 1 d . . .
O2 O -0.9976(17) -0.4187(11) 0.1285(10) 0.028(4) Uiso 1 1 d . . .
O3 O -1.0016(18) -0.3139(11) -0.1490(11) 0.029(4) Uiso 1 1 d . . .
O4 O -0.7367(18) -0.2401(10) -0.0191(11) 0.026(4) Uiso 1 1 d . . .
O5 O -0.6259(18) -0.4552(10) 0.1769(11) 0.029(4) Uiso 1 1 d . . .
O6 O -0.2867(19) -0.3690(10) -0.0282(11) 0.028(4) Uiso 1 1 d . . .
O7 O -0.9272(18) -0.7537(10) -0.0707(11) 0.028(4) Uiso 1 1 d . . .
O8 O -0.5545(18) -0.6774(10) 0.1198(11) 0.025(3) Uiso 1 1 d . . .
O9 O -0.4496(19) -0.6985(11) -0.1716(11) 0.030(4) Uiso 1 1 d . . .
Os1 Os -0.91137(8) -0.48245(5) -0.05773(5) 0.01372(16) Uani 1 1 d . . .
Os2 Os -0.61628(9) -0.42319(5) -0.02704(5) 0.01411(15) Uani 1 1 d . . .
Os3 Os -0.69021(8) -0.61060(5) -0.05808(5) 0.01364(15) Uani 1 1 d . . .
H13 H -0.8357 -0.5686 0.0170 0.020 Uiso 1 1 d R . .
H23 H -0.5346 -0.5319 -0.0420 0.020 Uiso 1 1 d R . .
S1 S -0.7712(6) -0.6048(4) -0.3318(3) 0.0228(11) Uani 1 1 d . . .
C2B C -1.006(3) 0.0655(15) -0.5417(15) 0.025(5) Uiso 1 1 d . . .
H2B1 H -1.0324 0.1237 -0.5196 0.030 Uiso 1 1 calc R . .
H2B2 H -1.1000 0.0351 -0.5592 0.030 Uiso 1 1 calc R . .
C3B C -0.718(2) -0.0743(13) -0.6574(15) 0.019(4) Uiso 1 1 d . . .
H3B H -0.7123 -0.0640 -0.7200 0.023 Uiso 1 1 calc R . .
C4B C -0.643(2) -0.1436(13) -0.6189(14) 0.015(4) Uiso 1 1 d . . .
H4B H -0.5851 -0.1813 -0.6543 0.018 Uiso 1 1 calc R . .
C5B C -0.655(2) -0.1582(13) -0.5214(14) 0.016(4) Uiso 1 1 d . . .
H5B H -0.6001 -0.2043 -0.4940 0.019 Uiso 1 1 calc R . .
C6B C -0.7391(19) -0.1093(12) -0.4717(11) 0.009(3) Uiso 1 1 d . . .
C7B C -0.820(2) -0.0419(13) -0.5131(13) 0.014(4) Uiso 1 1 d . . .
C8B C -0.801(2) -0.0208(11) -0.6058(12) 0.011(3) Uiso 1 1 d . . .
C9B C -0.729(2) 0.1295(14) -0.2481(15) 0.019(4) Uiso 1 1 d . . .
C10B C -0.663(2) 0.1395(13) -0.4306(14) 0.017(4) Uiso 1 1 d . . .
C11B C -0.536(2) -0.1320(14) -0.3249(15) 0.021(5) Uiso 1 1 d . . .
C12B C -0.756(3) -0.0827(17) -0.1980(19) 0.039(6) Uiso 1 1 d . . .
C13B C -0.815(2) -0.2183(13) -0.3259(14) 0.016(4) Uiso 1 1 d . . .
C14B C -1.227(3) 0.0177(16) -0.3838(16) 0.025(5) Uiso 1 1 d . . .
C15B C -1.094(2) -0.0893(14) -0.2478(15) 0.022(5) Uiso 1 1 d . . .
C16B C -1.097(2) -0.1470(14) -0.4231(15) 0.021(5) Uiso 1 1 d . . .
C23B C -0.947(3) 0.1861(15) -0.3678(16) 0.027(5) Uiso 1 1 d . . .
N1B N -0.9239(18) 0.0155(11) -0.4668(11) 0.015(3) Uiso 1 1 d . . .
O1B O -1.0248(18) 0.2434(10) -0.3711(11) 0.025(4) Uiso 1 1 d . . .
O2B O -0.6777(18) 0.1536(11) -0.1829(11) 0.027(4) Uiso 1 1 d . . .
O3B O -0.5760(18) 0.1706(10) -0.4725(11) 0.026(4) Uiso 1 1 d . . .
O4B O -0.4132(17) -0.1538(10) -0.3254(10) 0.022(3) Uiso 1 1 d . . .
O5B O -0.7593(18) -0.0667(10) -0.1242(11) 0.029(4) Uiso 1 1 d . . .
O6B O -0.8550(19) -0.2882(12) -0.3296(12) 0.031(4) Uiso 1 1 d . . .
O7B O -1.3427(19) 0.0513(11) -0.3902(12) 0.032(4) Uiso 1 1 d . . .
O8B O -1.1289(16) -0.1183(10) -0.1818(10) 0.023(3) Uiso 1 1 d . . .
O9B O -1.1303(17) -0.2088(10) -0.4573(10) 0.023(3) Uiso 1 1 d . . .
Os1B Os -0.81513(9) 0.08649(5) -0.35939(5) 0.01353(15) Uani 1 1 d . . .
Os2B Os -0.74358(9) -0.10149(5) -0.32660(5) 0.01362(15) Uani 1 1 d . . .
Os3B Os -1.03756(8) -0.04180(5) -0.36031(5) 0.01376(16) Uani 1 1 d . . .
H13B H -0.9662 0.0465 -0.2869 0.021 Uiso 1 1 d R . .
H12B H -0.6614 0.0067 -0.3433 0.021 Uiso 1 1 d R . .
S1B S -0.8917(6) 0.0757(4) -0.6361(3) 0.0206(10) Uani 1 1 d . . .

loop_
_atom_site_aniso_label
_atom_site_aniso_U_11
_atom_site_aniso_U_22
_atom_site_aniso_U_33
_atom_site_aniso_U_23
_atom_site_aniso_U_13
_atom_site_aniso_U_12
Os1 0.0138(4) 0.0130(3) 0.0141(4) 0.0008(3) -0.0036(3) 0.0001(3)
Os2 0.0159(4) 0.0136(3) 0.0126(3) -0.0017(3) -0.0032(3) -0.0017(3)
Os3 0.0158(4) 0.0116(3) 0.0133(4) 0.0005(3) -0.0037(3) 0.0001(3)
S1 0.032(3) 0.020(2) 0.016(2) 0.002(2) -0.006(2) -0.004(2)
Os1B 0.0157(4) 0.0121(3) 0.0126(3) -0.0008(3) -0.0033(3) -0.0007(3)
Os2B 0.0143(4) 0.0135(3) 0.0128(3) 0.0013(3) -0.0034(3) -0.0001(3)
Os3B 0.0131(4) 0.0150(4) 0.0130(4) -0.0005(3) -0.0037(3) -0.0006(3)
S1B 0.026(3) 0.020(2) 0.015(2) 0.008(2) -0.002(2) 0.000(2)

loop_
_geom_bond_atom_site_label_1
_geom_bond_atom_site_label_2
_geom_bond_distance
_geom_bond_site_symmetry_2
_geom_bond_publ_flag
C2 N1 1.51(2) . ?
C2 S1 1.816(18) . ?
C2 H2A 0.9900 . ?
C2 H2B 0.9900 . ?
C3 C8 1.36(3) . ?
C3 C4 1.41(3) . ?
C3 H3 0.9500 . ?
C4 C5 1.37(3) . ?
C4 H4 0.9500 . ?
C5 C6 1.45(3) . ?
C5 H5 0.9500 . ?
C6 C7 1.37(3) . ?
C6 Os2 2.11(2) . ?
C7 C8 1.39(3) . ?
C7 N1 1.47(3) . ?
C8 S1 1.79(2) . ?
C9 O1 1.15(3) . ?
C9 Os1 1.89(2) . ?
C10 O2 1.21(2) . ?
C10 Os1 1.86(2) . ?
C11 O3 1.13(2) . ?
C11 Os1 1.91(2) . ?
C12 O4 1.11(2) . ?
C12 Os2 1.92(2) . ?
C13 O5 1.13(2) . ?
C13 Os2 1.95(2) . ?
C14 O6 1.10(2) . ?
C14 Os2 1.944(19) . ?
C15 O7 1.16(3) . ?
C15 Os3 1.90(2) . ?
C16 O8 1.18(3) . ?
C16 Os3 1.88(2) . ?
C17 O9 1.19(2) . ?
C17 Os3 1.888(19) . ?
N1 Os3 2.104(16) . ?
N1 Os1 2.162(16) . ?
Os1 Os3 2.7909(11) . ?
Os1 Os2 2.8008(11) . ?
Os1 H13 1.8512 . ?
Os2 Os3 3.0070(11) . ?
Os2 H23 1.8486 . ?
Os3 H13 1.8509 . ?
Os3 H23 1.8520 . ?
C2B N1B 1.53(3) . ?
C2B S1B 1.76(2) . ?
C2B H2B1 0.9900 . ?
C2B H2B2 0.9900 . ?
C3B C8B 1.36(3) . ?
C3B C4B 1.38(3) . ?
C3B H3B 0.9500 . ?
C4B C5B 1.48(3) . ?
C4B H4B 0.9500 . ?
C5B C6B 1.31(3) . ?
C5B H5B 0.9500 . ?
C6B C7B 1.40(3) . ?
C6B Os2B 2.168(17) . ?
C7B C8B 1.44(3) . ?
C7B N1B 1.47(2) . ?
C8B S1B 1.752(19) . ?
C9B O2B 1.13(3) . ?
C9B Os1B 1.92(2) . ?
C10B O3B 1.12(2) . ?
C10B Os1B 1.92(2) . ?
C11B O4B 1.14(2) . ?
C11B Os2B 1.90(2) . ?
C12B O5B 1.13(3) . ?
C12B Os2B 1.94(3) . ?
C13B O6B 1.14(3) . ?
C13B Os2B 1.92(2) . ?
C14B O7B 1.16(3) . ?
C14B Os3B 1.94(2) . ?
C15B O8B 1.13(2) . ?
C15B Os3B 1.91(2) . ?
C16B O9B 1.12(3) . ?
C16B Os3B 1.94(2) . ?
C23B O1B 1.12(3) . ?
C23B Os1B 1.94(2) . ?
N1B Os3B 2.101(16) . ?
N1B Os1B 2.148(17) . ?
Os1B Os3B 2.8002(11) . ?
Os1B Os2B 3.0150(11) . ?
Os1B H13B 1.8523 . ?
Os1B H12B 1.8513 . ?
Os2B Os3B 2.8003(11) . ?
Os2B H12B 1.8465 . ?
Os3B H13B 1.8511 . ?
